data_4117350
loop_
_publ_author_name
'Barry M. Trost'
'Aaron C. Burns'
'Mark J. Bartlett'
'Thomas Tautz'
'Andrew H. Weiss'

_publ_contact_author_address 'Department of Chemistry, Stanford University'
_publ_contact_author_email acburns@stanford.edu
_publ_contact_author_name 'Aaron Burns'
_publ_section_title
;
 Thionium Ion Initiated Medium-Sized Ring Formation: The Total Synthesis
 of Asteriscunolide D
;
_journal_name_full 'Journal of the American Chemical Society'
_journal_page_first 1474
_journal_page_last 1477
_journal_paper_doi 10.1021/ja210986f
_journal_volume 134
_journal_year 2012
_chemical_absolute_configuration ad
_chemical_formula_moiety 'C21 H24 O3 S'
_chemical_formula_sum 'C21 H24 O3 S'
_chemical_formula_weight 356.46
_chemical_name_systematic
; 
 ? 
;
_space_group_IT_number 4
_symmetry_cell_setting monoclinic
_symmetry_space_group_name_Hall 'P 2yb'
_symmetry_space_group_name_H-M 'P 1 21 1'
_atom_sites_solution_hydrogens geom
_atom_sites_solution_primary direct
_atom_sites_solution_secondary difmap
_audit_creation_method SHELXL-97
_cell_angle_alpha 90.00
_cell_angle_beta 97.202(2)
_cell_angle_gamma 90.00
_cell_formula_units_Z 2
_cell_length_a 5.8691(2)
_cell_length_b 11.2351(4)
_cell_length_c 14.3074(5)
_cell_measurement_reflns_used 5262
_cell_measurement_temperature 100(2)
_cell_measurement_theta_max 69.18
_cell_measurement_theta_min 3.12
_cell_volume 935.99(6)
_computing_cell_refinement 'Bruker SAINT v7.66A'
_computing_data_collection 'Bruker APEX-II v2010-7'
_computing_data_reduction 'Bruker SAINT v7.66A'
_computing_structure_refinement 'SHELXL-97 (Sheldrick, 2008)'
_computing_structure_solution 'SHELXS-97 (Sheldrick, 2008)'
_diffrn_ambient_temperature 100(2)
_diffrn_detector_area_resol_mean 8.33
_diffrn_measured_fraction_theta_full 0.932
_diffrn_measured_fraction_theta_max 0.932
_diffrn_measurement_device_type 'Bruker APEX'
_diffrn_measurement_method 'combination of \w and \f-scans '
_diffrn_radiation_monochromator graphite
_diffrn_radiation_source 'fine-focus sealed tube'
_diffrn_radiation_type CuK\a
_diffrn_radiation_wavelength 1.54178
_diffrn_reflns_av_R_equivalents 0.0297
_diffrn_reflns_av_sigmaI/netI 0.0353
_diffrn_reflns_limit_h_max 5
_diffrn_reflns_limit_h_min -6
_diffrn_reflns_limit_k_max 13
_diffrn_reflns_limit_k_min -13
_diffrn_reflns_limit_l_max 17
_diffrn_reflns_limit_l_min -17
_diffrn_reflns_number 8446
_diffrn_reflns_theta_full 69.60
_diffrn_reflns_theta_max 69.60
_diffrn_reflns_theta_min 3.11
_exptl_absorpt_coefficient_mu 1.664
_exptl_absorpt_correction_T_max 0.9217
_exptl_absorpt_correction_T_min 0.5473
_exptl_absorpt_correction_type numerical
_exptl_absorpt_process_details 'SADABS, Sheldrick, 2008'
_exptl_crystal_colour colorless
_exptl_crystal_density_diffrn 1.265
_exptl_crystal_description rod
_exptl_crystal_F_000 380
_exptl_crystal_size_max 0.76
_exptl_crystal_size_mid 0.13
_exptl_crystal_size_min 0.07
_refine_diff_density_max 0.331
_refine_diff_density_min -0.131
_refine_diff_density_rms 0.043
_refine_ls_abs_structure_details 'Flack H D (1983), Acta Cryst. A39, 876-881; 1382 Friedel Pairs measured'
_refine_ls_abs_structure_Flack 0.037(16)
_refine_ls_extinction_method none
_refine_ls_goodness_of_fit_ref 1.055
_refine_ls_hydrogen_treatment constr
_refine_ls_matrix_type full
_refine_ls_number_parameters 229
_refine_ls_number_reflns 3122
_refine_ls_number_restraints 1
_refine_ls_restrained_S_all 1.054
_refine_ls_R_factor_all 0.0364
_refine_ls_R_factor_gt 0.0347
_refine_ls_shift/su_max 0.000
_refine_ls_shift/su_mean 0.000
_refine_ls_structure_factor_coef Fsqd
_refine_ls_weighting_details 'calc w=1/[\s^2^(Fo^2^)+(0.0482P)^2^+0.2489P] where P=(Fo^2^+2Fc^2^)/3'
_refine_ls_weighting_scheme calc
_refine_ls_wR_factor_gt 0.0870
_refine_ls_wR_factor_ref 0.0883
_reflns_number_gt 3008
_reflns_number_total 3122
_reflns_threshold_expression >2sigma(I)
_cod_data_source_file ja210986f_si_002.cif
_cod_data_source_block su1126
_cod_database_code 4117350

loop_
_symmetry_equiv_pos_as_xyz
'x, y, z'
'-x, y+1/2, -z'

loop_
_atom_site_label
_atom_site_type_symbol
_atom_site_fract_x
_atom_site_fract_y
_atom_site_fract_z
_atom_site_U_iso_or_equiv
_atom_site_adp_type
_atom_site_occupancy
_atom_site_symmetry_multiplicity
_atom_site_calc_flag
_atom_site_refinement_flags
S1 S 1.04744(9) 0.58297(5) 0.41250(4) 0.03100(15) Uani 1 1 d .
O1 O 0.4155(3) 0.76819(15) 0.18279(11) 0.0301(4) Uani 1 1 d .
O2 O 1.2045(2) 0.44102(14) 0.17528(11) 0.0282(3) Uani 1 1 d .
O3 O 1.0066(2) 0.46705(13) 0.03251(10) 0.0231(3) Uani 1 1 d .
C1 C 0.8616(4) 0.60258(19) 0.30017(14) 0.0226(4) Uani 1 1 d .
H1A H 0.9612 0.5899 0.2492 0.027 Uiso 1 1 calc R
C2 C 0.7602(4) 0.7289(2) 0.28556(15) 0.0240(4) Uani 1 1 d .
H2A H 0.6572 0.7433 0.3350 0.029 Uiso 1 1 calc R
C3 C 0.6155(4) 0.73705(18) 0.18964(15) 0.0231(4) Uani 1 1 d .
C4 C 0.7246(4) 0.69957(18) 0.10532(15) 0.0245(5) Uani 1 1 d .
H4A H 0.8816 0.7161 0.1007 0.029 Uiso 1 1 calc R
C5 C 0.5941(4) 0.64236(18) 0.03714(14) 0.0217(4) Uani 1 1 d .
H5A H 0.4336 0.6435 0.0409 0.026 Uiso 1 1 calc R
C6 C 0.6690(3) 0.5753(2) -0.04609(14) 0.0219(4) Uani 1 1 d .
C7 C 0.7706(3) 0.45281(18) -0.01009(14) 0.0199(4) Uani 1 1 d .
H7A H 0.7625 0.3947 -0.0634 0.024 Uiso 1 1 calc R
C8 C 0.6524(4) 0.40340(18) 0.06783(15) 0.0203(4) Uani 1 1 d .
H8A H 0.4974 0.3770 0.0612 0.024 Uiso 1 1 calc R
C9 C 0.7952(4) 0.40165(17) 0.14799(15) 0.0203(4) Uani 1 1 d .
C10 C 1.0229(4) 0.43726(18) 0.12496(15) 0.0212(4) Uani 1 1 d .
C11 C 0.7468(4) 0.38683(19) 0.24764(14) 0.0235(5) Uani 1 1 d .
H11A H 0.8862 0.3577 0.2871 0.028 Uiso 1 1 calc R
H11B H 0.6233 0.3273 0.2502 0.028 Uiso 1 1 calc R
C12 C 0.6725(4) 0.50695(19) 0.28607(14) 0.0225(4) Uani 1 1 d .
H12A H 0.5429 0.5386 0.2421 0.027 Uiso 1 1 calc R
H12B H 0.6151 0.4927 0.3473 0.027 Uiso 1 1 calc R
C13 C 0.8494(4) 0.6029(2) 0.49612(14) 0.0298(5) Uani 1 1 d .
C14 C 0.7265(5) 0.5064(2) 0.52509(15) 0.0350(6) Uani 1 1 d .
H14A H 0.7494 0.4293 0.5008 0.042 Uiso 1 1 calc R
C15 C 0.5704(5) 0.5228(2) 0.58943(17) 0.0405(6) Uani 1 1 d .
H15A H 0.4859 0.4570 0.6086 0.049 Uiso 1 1 calc R
C16 C 0.5384(5) 0.6348(3) 0.62540(17) 0.0420(6) Uani 1 1 d .
H16A H 0.4296 0.6461 0.6685 0.050 Uiso 1 1 calc R
C17 C 0.6645(5) 0.7308(3) 0.59882(17) 0.0419(6) Uani 1 1 d .
H17A H 0.6449 0.8072 0.6250 0.050 Uiso 1 1 calc R
C18 C 0.8188(5) 0.7152(2) 0.53413(16) 0.0344(5) Uani 1 1 d .
H18A H 0.9039 0.7812 0.5156 0.041 Uiso 1 1 calc R
C19 C 0.9428(4) 0.8276(2) 0.29343(17) 0.0328(5) Uani 1 1 d .
H19A H 0.8674 0.9052 0.2834 0.049 Uiso 1 1 calc R
H19B H 1.0463 0.8151 0.2456 0.049 Uiso 1 1 calc R
H19C H 1.0311 0.8254 0.3562 0.049 Uiso 1 1 calc R
C20 C 0.4562(4) 0.5493(2) -0.11758(15) 0.0264(5) Uani 1 1 d .
H20A H 0.3802 0.6243 -0.1377 0.040 Uiso 1 1 calc R
H20B H 0.3495 0.4986 -0.0881 0.040 Uiso 1 1 calc R
H20C H 0.5037 0.5083 -0.1725 0.040 Uiso 1 1 calc R
C21 C 0.8456(4) 0.6441(2) -0.09575(16) 0.0278(5) Uani 1 1 d .
H21A H 0.7736 0.7157 -0.1254 0.042 Uiso 1 1 calc R
H21B H 0.9002 0.5934 -0.1441 0.042 Uiso 1 1 calc R
H21C H 0.9757 0.6670 -0.0495 0.042 Uiso 1 1 calc R

loop_
_atom_site_aniso_label
_atom_site_aniso_U_11
_atom_site_aniso_U_22
_atom_site_aniso_U_33
_atom_site_aniso_U_23
_atom_site_aniso_U_13
_atom_site_aniso_U_12
S1 0.0239(3) 0.0414(3) 0.0256(3) -0.0083(2) -0.00515(18) 0.0060(2)
O1 0.0284(10) 0.0305(8) 0.0317(8) 0.0017(7) 0.0049(6) 0.0089(7)
O2 0.0181(8) 0.0313(8) 0.0340(8) -0.0049(7) -0.0012(6) 0.0009(6)
O3 0.0179(8) 0.0238(8) 0.0283(8) -0.0007(6) 0.0056(6) -0.0006(6)
C1 0.0202(11) 0.0268(12) 0.0199(9) -0.0033(8) -0.0009(7) -0.0001(8)
C2 0.0230(12) 0.0247(11) 0.0246(10) -0.0064(9) 0.0045(8) 0.0003(8)
C3 0.0278(13) 0.0149(10) 0.0272(11) 0.0009(8) 0.0059(8) -0.0001(8)
C4 0.0245(12) 0.0208(11) 0.0285(11) 0.0042(9) 0.0047(8) -0.0010(8)
C5 0.0219(12) 0.0185(10) 0.0251(10) 0.0038(8) 0.0045(8) 0.0031(8)
C6 0.0215(11) 0.0213(10) 0.0230(10) -0.0014(9) 0.0034(7) 0.0004(9)
C7 0.0153(11) 0.0198(10) 0.0247(10) -0.0026(8) 0.0035(7) -0.0023(7)
C8 0.0170(11) 0.0174(10) 0.0265(11) -0.0022(8) 0.0027(7) 0.0000(7)
C9 0.0200(11) 0.0135(10) 0.0271(11) -0.0019(8) 0.0017(8) 0.0013(7)
C10 0.0208(11) 0.0156(10) 0.0273(11) -0.0027(8) 0.0033(8) 0.0033(7)
C11 0.0233(12) 0.0227(11) 0.0244(11) 0.0044(9) 0.0022(8) 0.0002(8)
C12 0.0196(11) 0.0264(11) 0.0207(10) 0.0004(8) -0.0007(8) 0.0003(8)
C13 0.0309(13) 0.0385(14) 0.0184(9) -0.0026(10) -0.0038(8) 0.0098(10)
C14 0.0516(17) 0.0293(12) 0.0225(11) 0.0023(9) -0.0016(10) 0.0115(11)
C15 0.0649(19) 0.0325(13) 0.0250(12) 0.0090(10) 0.0089(11) 0.0042(12)
C16 0.0643(19) 0.0392(15) 0.0249(12) 0.0009(11) 0.0145(11) 0.0081(13)
C17 0.0620(19) 0.0325(13) 0.0319(13) -0.0078(11) 0.0087(12) 0.0071(12)
C18 0.0425(15) 0.0353(13) 0.0251(11) -0.0056(10) 0.0025(9) 0.0001(11)
C19 0.0330(13) 0.0302(12) 0.0356(13) -0.0099(10) 0.0050(10) -0.0066(10)
C20 0.0247(13) 0.0309(12) 0.0238(11) 0.0007(8) 0.0041(8) 0.0006(8)
C21 0.0302(13) 0.0247(11) 0.0299(11) 0.0037(9) 0.0086(9) 0.0011(9)

loop_
_atom_type_symbol
_atom_type_description
_atom_type_scat_dispersion_real
_atom_type_scat_dispersion_imag
_atom_type_scat_source
C C 0.0181 0.0091 'International Tables Vol C Tables 4.2.6.8 and 6.1.1.4'
H H 0.0000 0.0000 'International Tables Vol C Tables 4.2.6.8 and 6.1.1.4'
O O 0.0492 0.0322 'International Tables Vol C Tables 4.2.6.8 and 6.1.1.4'
S S 0.3331 0.5567 'International Tables Vol C Tables 4.2.6.8 and 6.1.1.4'

loop_
_geom_angle_atom_site_label_1
_geom_angle_atom_site_label_2
_geom_angle_atom_site_label_3
_geom_angle
C13 S1 C1 101.90(9)
C10 O3 C7 109.23(15)
C12 C1 C2 111.40(17)
C12 C1 S1 111.70(14)
C2 C1 S1 113.89(14)
C3 C2 C19 109.13(19)
C3 C2 C1 109.83(17)
C19 C2 C1 113.61(18)
O1 C3 C4 121.5(2)
O1 C3 C2 120.88(19)
C4 C3 C2 117.57(19)
C5 C4 C3 117.6(2)
C4 C5 C6 128.2(2)
C5 C6 C21 113.01(18)
C5 C6 C20 108.95(17)
C21 C6 C20 109.04(17)
C5 C6 C7 108.34(16)
C21 C6 C7 110.09(17)
C20 C6 C7 107.25(17)
O3 C7 C8 103.66(16)
O3 C7 C6 110.29(16)
C8 C7 C6 112.33(17)
C9 C8 C7 110.30(19)
C8 C9 C10 107.11(19)
C8 C9 C11 130.3(2)
C10 C9 C11 121.98(18)
O2 C10 O3 121.38(18)
O2 C10 C9 129.3(2)
O3 C10 C9 109.31(17)
C9 C11 C12 109.77(16)
C1 C12 C11 115.25(18)
C14 C13 C18 119.4(2)
C14 C13 S1 120.48(18)
C18 C13 S1 120.1(2)
C15 C14 C13 120.2(2)
C16 C15 C14 120.0(3)
C15 C16 C17 120.2(2)
C18 C17 C16 120.1(3)
C17 C18 C13 120.1(3)
C12 C1 H1A 106.4
C2 C1 H1A 106.4
S1 C1 H1A 106.4
C3 C2 H2A 108.0
C19 C2 H2A 108.0
C1 C2 H2A 108.0
C5 C4 H4A 121.2
C3 C4 H4A 121.2
C4 C5 H5A 115.9
C6 C5 H5A 115.9
O3 C7 H7A 110.1
C8 C7 H7A 110.1
C6 C7 H7A 110.1
C9 C8 H8A 124.8
C7 C8 H8A 124.8
C9 C11 H11A 109.7
C12 C11 H11A 109.7
C9 C11 H11B 109.7
C12 C11 H11B 109.7
H11A C11 H11B 108.2
C1 C12 H12A 108.5
C11 C12 H12A 108.5
C1 C12 H12B 108.5
C11 C12 H12B 108.5
H12A C12 H12B 107.5
C15 C14 H14A 119.9
C13 C14 H14A 119.9
C16 C15 H15A 120.0
C14 C15 H15A 120.0
C15 C16 H16A 119.9
C17 C16 H16A 119.9
C18 C17 H17A 120.0
C16 C17 H17A 120.0
C17 C18 H18A 119.9
C13 C18 H18A 119.9
C2 C19 H19A 109.5
C2 C19 H19B 109.5
H19A C19 H19B 109.5
C2 C19 H19C 109.5
H19A C19 H19C 109.5
H19B C19 H19C 109.5
C6 C20 H20A 109.5
C6 C20 H20B 109.5
H20A C20 H20B 109.5
C6 C20 H20C 109.5
H20A C20 H20C 109.5
H20B C20 H20C 109.5
C6 C21 H21A 109.5
C6 C21 H21B 109.5
H21A C21 H21B 109.5
C6 C21 H21C 109.5
H21A C21 H21C 109.5
H21B C21 H21C 109.5

loop_
_geom_bond_atom_site_label_1
_geom_bond_atom_site_label_2
_geom_bond_distance
S1 C13 1.784(2)
S1 C1 1.839(2)
O1 C3 1.217(3)
O2 C10 1.210(2)
O3 C10 1.356(3)
O3 C7 1.450(2)
C1 C12 1.540(3)
C1 C2 1.543(3)
C2 C3 1.523(3)
C2 C19 1.536(3)
C3 C4 1.496(3)
C4 C5 1.328(3)
C5 C6 1.520(3)
C6 C21 1.537(3)
C6 C20 1.539(3)
C6 C7 1.561(3)
C7 C8 1.492(3)
C8 C9 1.333(3)
C9 C10 1.471(3)
C9 C11 1.498(3)
C11 C12 1.541(3)
C13 C14 1.393(4)
C13 C18 1.395(3)
C14 C15 1.390(4)
C15 C16 1.381(4)
C16 C17 1.388(4)
C17 C18 1.385(4)
C1 H1A 1.0000
C2 H2A 1.0000
C4 H4A 0.9500
C5 H5A 0.9500
C7 H7A 1.0000
C8 H8A 0.9500
C11 H11A 0.9900
C11 H11B 0.9900
C12 H12A 0.9900
C12 H12B 0.9900
C14 H14A 0.9500
C15 H15A 0.9500
C16 H16A 0.9500
C17 H17A 0.9500
C18 H18A 0.9500
C19 H19A 0.9800
C19 H19B 0.9800
C19 H19C 0.9800
C20 H20A 0.9800
C20 H20B 0.9800
C20 H20C 0.9800
C21 H21A 0.9800
C21 H21B 0.9800
C21 H21C 0.9800

loop_
_geom_torsion_atom_site_label_1
_geom_torsion_atom_site_label_2
_geom_torsion_atom_site_label_3
_geom_torsion_atom_site_label_4
_geom_torsion
C13 S1 C1 C12 -62.46(17)
C13 S1 C1 C2 64.82(17)
C12 C1 C2 C3 -54.3(2)
S1 C1 C2 C3 178.28(15)
C12 C1 C2 C19 -176.82(18)
S1 C1 C2 C19 55.7(2)
C19 C2 C3 O1 -110.7(2)
C1 C2 C3 O1 124.1(2)
C19 C2 C3 C4 72.3(2)
C1 C2 C3 C4 -52.9(2)
O1 C3 C4 C5 -34.5(3)
C2 C3 C4 C5 142.5(2)
C3 C4 C5 C6 -167.65(19)
C4 C5 C6 C21 -45.6(3)
C4 C5 C6 C20 -167.0(2)
C4 C5 C6 C7 76.7(3)
C10 O3 C7 C8 -3.4(2)
C10 O3 C7 C6 117.01(17)
C5 C6 C7 O3 -81.0(2)
C21 C6 C7 O3 43.0(2)
C20 C6 C7 O3 161.49(15)
C5 C6 C7 C8 34.0(2)
C21 C6 C7 C8 158.08(17)
C20 C6 C7 C8 -83.4(2)
O3 C7 C8 C9 6.1(2)
C6 C7 C8 C9 -112.93(19)
C7 C8 C9 C10 -6.2(2)
C7 C8 C9 C11 164.6(2)
C7 O3 C10 O2 179.31(19)
C7 O3 C10 C9 -0.1(2)
C8 C9 C10 O2 -175.3(2)
C11 C9 C10 O2 12.9(3)
C8 C9 C10 O3 4.0(2)
C11 C9 C10 O3 -167.75(17)
C8 C9 C11 C12 -82.0(3)
C10 C9 C11 C12 87.7(2)
C2 C1 C12 C11 149.19(18)
S1 C1 C12 C11 -82.20(19)
C9 C11 C12 C1 -68.1(2)
C1 S1 C13 C14 88.37(19)
C1 S1 C13 C18 -92.55(19)
C18 C13 C14 C15 1.7(3)
S1 C13 C14 C15 -179.24(18)
C13 C14 C15 C16 -0.5(4)
C14 C15 C16 C17 -1.1(4)
C15 C16 C17 C18 1.7(4)
C16 C17 C18 C13 -0.6(4)
C14 C13 C18 C17 -1.1(3)
S1 C13 C18 C17 179.80(19)

loop_
_cod_related_entry_id
_cod_related_entry_database
_cod_related_entry_code
1 ChemSpider 30660589
